data_4064496
loop_
_publ_author_name
'Hashmi, A. Stephen K.'
'Lothsch\"utz, Christian'
'B\"ohling, Constantin'
'Rominger, Frank'

_publ_section_title
;
 From Isonitriles to Carbenes: Synthesis of New NAC&#x2212; and
 NHC&#x2212;Palladium(II) Compounds and Their Catalytic Activity
;
_journal_issue 8
_journal_name_full Organometallics
_journal_page_first 2411
_journal_paper_doi 10.1021/om200141s
_journal_volume 30
_journal_year 2011
_chemical_formula_sum 'C31 H45 Cl2 N3 Pd'
_chemical_formula_weight 637.00
_chemical_name_common 'in supporting information'
_chemical_name_systematic
; 
 ? 
;
_space_group_IT_number 14
_symmetry_cell_setting monoclinic
_symmetry_space_group_name_Hall '-P 2ybc'
_symmetry_space_group_name_H-M 'P 1 21/c 1'
_atom_sites_solution_hydrogens geom
_atom_sites_solution_primary direct
_atom_sites_solution_secondary difmap
_audit_creation_method SHELXL-97
_cell_angle_alpha 90.00
_cell_angle_beta 96.713(1)
_cell_angle_gamma 90.00
_cell_formula_units_Z 4
_cell_length_a 15.4116(1)
_cell_length_b 9.7659(2)
_cell_length_c 21.3609(3)
_cell_measurement_reflns_used 6083
_cell_measurement_temperature 200(2)
_cell_volume 3192.95(8)
_computing_cell_refinement 'Bruker SAINT'
_computing_data_collection 'Bruker SMART'
_computing_data_reduction 'Bruker SAINT'
_computing_molecular_graphics 'Bruker SHELXTL'
_computing_publication_material 'Bruker SHELXTL'
_computing_structure_refinement 'SHELXL-97 (Sheldrick, 2008)'
_computing_structure_solution 'SHELXS-97 (Sheldrick, 2008)'
_diffrn_ambient_temperature 200(2)
_diffrn_measured_fraction_theta_full 0.999
_diffrn_measured_fraction_theta_max 0.999
_diffrn_measurement_device_type 'Bruker SMART CCD'
_diffrn_measurement_method '\w scans'
_diffrn_radiation_monochromator graphite
_diffrn_radiation_source 'fine-focus sealed tube'
_diffrn_radiation_type MoK\a
_diffrn_radiation_wavelength 0.71073
_diffrn_reflns_av_R_equivalents 0.0444
_diffrn_reflns_av_sigmaI/netI 0.0376
_diffrn_reflns_limit_h_max 20
_diffrn_reflns_limit_h_min -20
_diffrn_reflns_limit_k_max 12
_diffrn_reflns_limit_k_min -12
_diffrn_reflns_limit_l_max 27
_diffrn_reflns_limit_l_min -27
_diffrn_reflns_number 31979
_diffrn_reflns_theta_full 27.48
_diffrn_reflns_theta_max 27.48
_diffrn_reflns_theta_min 1.92
_exptl_absorpt_coefficient_mu 0.772
_exptl_absorpt_correction_T_max 0.8930
_exptl_absorpt_correction_T_min 0.7903
_exptl_absorpt_correction_type multi-scan
_exptl_absorpt_process_details
;
Sheldrick, G. M. (2008). <i>SADABS</i>. University of G\"ottingen, Germany.
;
_exptl_crystal_colour colorless
_exptl_crystal_density_diffrn 1.325
_exptl_crystal_density_method 'not measured'
_exptl_crystal_description polyhedron
_exptl_crystal_F_000 1328
_exptl_crystal_size_max 0.32
_exptl_crystal_size_mid 0.18
_exptl_crystal_size_min 0.15
_refine_diff_density_max 0.529
_refine_diff_density_min -0.478
_refine_diff_density_rms 0.066
_refine_ls_extinction_method none
_refine_ls_goodness_of_fit_ref 1.053
_refine_ls_hydrogen_treatment constr
_refine_ls_matrix_type full
_refine_ls_number_parameters 370
_refine_ls_number_reflns 7307
_refine_ls_number_restraints 14
_refine_ls_restrained_S_all 1.055
_refine_ls_R_factor_all 0.0602
_refine_ls_R_factor_gt 0.0335
_refine_ls_shift/su_max 0.001
_refine_ls_shift/su_mean 0.000
_refine_ls_structure_factor_coef Fsqd
_refine_ls_weighting_details 'calc w=1/[\s^2^(Fo^2^)+(0.0276P)^2^+1.9212P] where P=(Fo^2^+2Fc^2^)/3'
_refine_ls_weighting_scheme calc
_refine_ls_wR_factor_gt 0.0684
_refine_ls_wR_factor_ref 0.0766
_reflns_number_gt 5214
_reflns_number_total 7307
_reflns_threshold_expression >2sigma(I)
_cod_data_source_file om200141s_si_002.cif
_cod_data_source_block clo27
_cod_depositor_comments
;
The following automatic conversions were performed:

'_symmetry_cell_setting' value 'Monoclinic' changed to 'monoclinic'
according to /home/saulius/struct/CIF-dictionaries/cif_core.dic
dictionary named 'cif_core.dic' version 2.4.1 from 2010-06-29.

Automatic conversion script
Id: cif_fix_values 1715 2011-07-08 13:25:40Z adriana 
;
_cod_original_sg_symbol_H-M P2(1)/c
_cod_database_code 4064496

loop_
_symmetry_equiv_pos_as_xyz
'x, y, z'
'-x, y+1/2, -z+1/2'
'-x, -y, -z'
'x, -y-1/2, z-1/2'

loop_
_atom_site_label
_atom_site_type_symbol
_atom_site_fract_x
_atom_site_fract_y
_atom_site_fract_z
_atom_site_U_iso_or_equiv
_atom_site_adp_type
_atom_site_occupancy
_atom_site_symmetry_multiplicity
_atom_site_calc_flag
_atom_site_refinement_flags
_atom_site_disorder_assembly
_atom_site_disorder_group
Pd1 Pd 0.218238(12) 0.494528(19) 0.019018(8) 0.02349(6) Uani 1 1 d . . .
Cl1 Cl 0.22341(5) 0.25342(6) 0.02044(4) 0.03899(17) Uani 1 1 d . . .
Cl2 Cl 0.21927(6) 0.50944(8) -0.08834(3) 0.0510(2) Uani 1 1 d . . .
C1 C 0.21923(17) 0.6965(2) 0.02016(11) 0.0245(5) Uani 1 1 d . . .
N2 N 0.14857(14) 0.7741(2) 0.02279(10) 0.0312(5) Uani 1 1 d . . .
C3 C 0.16858(18) 0.9203(3) 0.01572(14) 0.0389(7) Uani 1 1 d . . .
H3A H 0.1454 0.9760 0.0487 0.047 Uiso 1 1 calc R . .
H3B H 0.1444 0.9549 -0.0263 0.047 Uiso 1 1 calc R . .
C4 C 0.26784(18) 0.9214(3) 0.02332(14) 0.0385(7) Uani 1 1 d . . .
H4A H 0.2905 0.9753 -0.0105 0.046 Uiso 1 1 calc R . .
H4B H 0.2917 0.9593 0.0648 0.046 Uiso 1 1 calc R . .
N5 N 0.28945(13) 0.7750(2) 0.01845(10) 0.0276(5) Uani 1 1 d . . .
C11 C 0.05844(17) 0.7226(3) 0.01569(13) 0.0380(7) Uani 1 1 d . . .
H11 H 0.0600 0.6244 0.0290 0.046 Uiso 1 1 calc R . .
C12 C 0.0183(2) 0.7296(4) -0.05294(15) 0.0562(9) Uani 1 1 d . . .
H12A H 0.0188 0.8246 -0.0677 0.084 Uiso 1 1 calc R . .
H12B H -0.0420 0.6962 -0.0565 0.084 Uiso 1 1 calc R . .
H12C H 0.0524 0.6724 -0.0788 0.084 Uiso 1 1 calc R . .
C13 C 0.00436(19) 0.8011(4) 0.05877(15) 0.0529(9) Uani 1 1 d . . .
H13A H 0.0347 0.8014 0.1017 0.079 Uiso 1 1 calc R . .
H13B H -0.0528 0.7570 0.0587 0.079 Uiso 1 1 calc R . .
H13C H -0.0037 0.8956 0.0437 0.079 Uiso 1 1 calc R . .
C21 C 0.37907(16) 0.7325(2) 0.01961(12) 0.0301(6) Uani 1 1 d . . .
C22 C 0.41991(19) 0.7474(3) -0.03499(14) 0.0411(7) Uani 1 1 d . . .
C23 C 0.5086(2) 0.7132(3) -0.03143(17) 0.0533(9) Uani 1 1 d . . .
H23 H 0.5384 0.7241 -0.0676 0.064 Uiso 1 1 calc R . .
C24 C 0.5530(2) 0.6643(4) 0.02303(18) 0.0577(9) Uani 1 1 d . . .
H24 H 0.6126 0.6383 0.0240 0.069 Uiso 1 1 calc R . .
C25 C 0.51200(19) 0.6527(3) 0.07629(16) 0.0482(8) Uani 1 1 d . . .
H25 H 0.5441 0.6197 0.1140 0.058 Uiso 1 1 calc R . .
C26 C 0.42488(17) 0.6877(3) 0.07666(13) 0.0347(6) Uani 1 1 d . . .
C27 C 0.3732(2) 0.8056(4) -0.09577(15) 0.0567(9) Uani 1 1 d . . .
H27 H 0.3096 0.8140 -0.0909 0.068 Uiso 1 1 calc R . .
C29 C 0.38462(19) 0.6889(3) 0.13805(13) 0.0402(7) Uani 1 1 d . . .
H29 H 0.3197 0.6938 0.1277 0.048 Uiso 1 1 calc R . .
C30 C 0.20376(16) 0.4826(2) 0.10748(12) 0.0270(5) Uani 1 1 d . . .
N30 N 0.19190(14) 0.4668(2) 0.15887(10) 0.0299(5) Uani 1 1 d . . .
C31 C 0.18727(17) 0.4374(3) 0.22325(12) 0.0314(6) Uani 1 1 d . A .
C32 C 0.22870(18) 0.3189(3) 0.24760(13) 0.0387(7) Uani 1 1 d . . .
C33 C 0.2261(2) 0.2950(3) 0.31164(14) 0.0472(8) Uani 1 1 d . . .
H33 H 0.2536 0.2157 0.3306 0.057 Uiso 1 1 calc R . .
C34 C 0.1845(2) 0.3842(4) 0.34760(15) 0.0531(9) Uani 1 1 d . . .
H34 H 0.1845 0.3663 0.3913 0.064 Uiso 1 1 calc R . .
C35 C 0.1428(2) 0.4986(4) 0.32205(14) 0.0516(8) Uani 1 1 d . A .
H35 H 0.1139 0.5578 0.3481 0.062 Uiso 1 1 calc R . .
C37 C 0.2716(2) 0.2190(3) 0.20677(15) 0.0475(8) Uani 1 1 d . . .
H37 H 0.2769 0.2648 0.1655 0.057 Uiso 1 1 calc R . .
C271 C 0.3824(3) 0.7130(5) -0.15177(17) 0.0894(14) Uani 1 1 d . . .
H27A H 0.4437 0.7111 -0.1600 0.134 Uiso 1 1 calc R . .
H27B H 0.3461 0.7482 -0.1890 0.134 Uiso 1 1 calc R . .
H27C H 0.3636 0.6202 -0.1425 0.134 Uiso 1 1 calc R . .
C272 C 0.4087(3) 0.9498(4) -0.1084(2) 0.0938(15) Uani 1 1 d . . .
H27D H 0.3950 1.0127 -0.0752 0.141 Uiso 1 1 calc R . .
H27E H 0.3814 0.9829 -0.1494 0.141 Uiso 1 1 calc R . .
H27F H 0.4722 0.9451 -0.1087 0.141 Uiso 1 1 calc R . .
C291 C 0.4061(2) 0.5609(4) 0.17796(16) 0.0552(9) Uani 1 1 d . . .
H29A H 0.3897 0.4792 0.1526 0.083 Uiso 1 1 calc R . .
H29B H 0.3734 0.5628 0.2147 0.083 Uiso 1 1 calc R . .
H29C H 0.4689 0.5586 0.1922 0.083 Uiso 1 1 calc R . .
C292 C 0.4148(2) 0.8188(4) 0.17568(16) 0.0609(10) Uani 1 1 d . . .
H29D H 0.4783 0.8160 0.1867 0.091 Uiso 1 1 calc R . .
H29E H 0.3862 0.8227 0.2143 0.091 Uiso 1 1 calc R . .
H29F H 0.3989 0.9000 0.1500 0.091 Uiso 1 1 calc R . .
C371 C 0.2144(3) 0.0950(4) 0.1938(2) 0.0846(14) Uani 1 1 d . . .
H37A H 0.2080 0.0480 0.2336 0.127 Uiso 1 1 calc R . .
H37B H 0.2411 0.0326 0.1656 0.127 Uiso 1 1 calc R . .
H37C H 0.1567 0.1235 0.1738 0.127 Uiso 1 1 calc R . .
C372 C 0.3623(3) 0.1791(4) 0.2354(2) 0.0904(14) Uani 1 1 d . . .
H37D H 0.3975 0.2618 0.2448 0.136 Uiso 1 1 calc R . .
H37E H 0.3898 0.1218 0.2056 0.136 Uiso 1 1 calc R . .
H37F H 0.3586 0.1278 0.2744 0.136 Uiso 1 1 calc R . .
C36 C 0.1423(2) 0.5291(3) 0.25827(13) 0.0396(7) Uani 1 1 d D . .
C39 C 0.0948(6) 0.6488(9) 0.2277(5) 0.044(6) Uani 0.548(10) 1 d PD A 1
H39 H 0.0829 0.6288 0.1816 0.052 Uiso 0.548(10) 1 calc PR A 1
C391 C 0.0080(5) 0.6748(10) 0.2519(5) 0.083(3) Uani 0.548(10) 1 d PD A 1
H39A H -0.0286 0.5927 0.2455 0.124 Uiso 0.548(10) 1 calc PR A 1
H39B H -0.0214 0.7517 0.2289 0.124 Uiso 0.548(10) 1 calc PR A 1
H39C H 0.0177 0.6967 0.2969 0.124 Uiso 0.548(10) 1 calc PR A 1
C392 C 0.1520(5) 0.7726(7) 0.2353(5) 0.091(4) Uani 0.548(10) 1 d PD A 1
H39D H 0.1208 0.8512 0.2150 0.137 Uiso 0.548(10) 1 calc PR A 1
H39E H 0.2054 0.7559 0.2156 0.137 Uiso 0.548(10) 1 calc PR A 1
H39F H 0.1674 0.7919 0.2803 0.137 Uiso 0.548(10) 1 calc PR A 1
C39B C 0.0933(9) 0.6524(11) 0.2272(7) 0.059(10) Uani 0.452(10) 1 d PD A 2
H39G H 0.1254 0.6842 0.1918 0.071 Uiso 0.452(10) 1 calc PR A 2
C393 C 0.0017(6) 0.6058(11) 0.1992(7) 0.090(5) Uani 0.452(10) 1 d PD A 2
H39H H 0.0069 0.5289 0.1704 0.134 Uiso 0.452(10) 1 calc PR A 2
H39I H -0.0285 0.6819 0.1760 0.134 Uiso 0.452(10) 1 calc PR A 2
H39J H -0.0316 0.5768 0.2332 0.134 Uiso 0.452(10) 1 calc PR A 2
C394 C 0.0850(12) 0.7729(10) 0.2710(5) 0.125(7) Uani 0.452(10) 1 d PD A 2
H39K H 0.1433 0.8010 0.2900 0.187 Uiso 0.452(10) 1 calc PR A 2
H39L H 0.0498 0.7460 0.3043 0.187 Uiso 0.452(10) 1 calc PR A 2
H39M H 0.0567 0.8494 0.2470 0.187 Uiso 0.452(10) 1 calc PR A 2

loop_
_atom_site_aniso_label
_atom_site_aniso_U_11
_atom_site_aniso_U_22
_atom_site_aniso_U_33
_atom_site_aniso_U_23
_atom_site_aniso_U_13
_atom_site_aniso_U_12
Pd1 0.02781(10) 0.01799(9) 0.02526(10) -0.00010(9) 0.00552(6) 0.00175(9)
Cl1 0.0454(4) 0.0188(3) 0.0539(4) -0.0018(3) 0.0109(3) 0.0006(3)
Cl2 0.0850(6) 0.0423(4) 0.0266(3) -0.0043(3) 0.0102(3) 0.0084(4)
C1 0.0300(13) 0.0242(12) 0.0201(12) 0.0027(11) 0.0061(10) 0.0047(11)
N2 0.0298(12) 0.0223(11) 0.0420(13) 0.0026(10) 0.0063(10) 0.0068(9)
C3 0.0420(18) 0.0229(14) 0.0523(19) 0.0024(13) 0.0077(14) 0.0074(12)
C4 0.0408(17) 0.0200(13) 0.0561(19) -0.0003(13) 0.0119(14) 0.0033(12)
N5 0.0300(12) 0.0185(10) 0.0358(12) 0.0011(9) 0.0095(9) 0.0018(9)
C11 0.0317(15) 0.0328(15) 0.0504(18) 0.0068(13) 0.0082(13) 0.0041(12)
C12 0.0406(19) 0.074(2) 0.054(2) -0.0129(18) 0.0054(15) -0.0019(17)
C13 0.0372(18) 0.072(2) 0.052(2) 0.0030(17) 0.0133(15) 0.0130(16)
C21 0.0295(14) 0.0212(12) 0.0414(16) -0.0010(11) 0.0117(12) 0.0015(11)
C22 0.0451(18) 0.0336(15) 0.0478(18) 0.0014(14) 0.0192(14) 0.0044(14)
C23 0.048(2) 0.054(2) 0.064(2) -0.0036(17) 0.0313(17) 0.0029(16)
C24 0.0295(17) 0.058(2) 0.088(3) -0.004(2) 0.0175(18) 0.0071(16)
C25 0.0328(17) 0.0514(19) 0.060(2) 0.0023(16) 0.0015(15) 0.0073(15)
C26 0.0310(15) 0.0291(14) 0.0446(17) -0.0003(12) 0.0070(12) 0.0000(11)
C27 0.061(2) 0.063(2) 0.052(2) 0.0134(17) 0.0280(17) 0.0106(18)
C29 0.0353(16) 0.0470(17) 0.0371(16) 0.0017(13) -0.0009(13) -0.0004(13)
C30 0.0265(12) 0.0195(13) 0.0350(14) 0.0011(11) 0.0033(10) -0.0014(10)
N30 0.0319(12) 0.0283(12) 0.0301(12) 0.0058(9) 0.0057(9) -0.0012(9)
C31 0.0333(15) 0.0345(14) 0.0271(14) 0.0068(11) 0.0059(11) -0.0046(12)
C32 0.0369(16) 0.0407(16) 0.0383(16) 0.0101(13) 0.0036(13) -0.0025(13)
C33 0.052(2) 0.0475(18) 0.0406(18) 0.0181(15) 0.0005(15) -0.0060(15)
C34 0.066(2) 0.066(2) 0.0288(17) 0.0104(15) 0.0088(15) -0.0142(18)
C35 0.067(2) 0.057(2) 0.0331(15) -0.0020(17) 0.0168(14) -0.0077(19)
C37 0.051(2) 0.0445(18) 0.0473(18) 0.0145(14) 0.0087(15) 0.0118(15)
C271 0.098(3) 0.129(4) 0.046(2) 0.001(2) 0.029(2) 0.014(3)
C272 0.097(3) 0.082(3) 0.112(4) 0.053(3) 0.050(3) 0.013(3)
C291 0.048(2) 0.059(2) 0.057(2) 0.0150(17) -0.0014(16) -0.0053(17)
C292 0.076(3) 0.060(2) 0.047(2) -0.0121(17) 0.0094(18) -0.0052(19)
C371 0.078(3) 0.085(3) 0.095(3) -0.042(3) 0.026(3) -0.013(2)
C372 0.059(3) 0.083(3) 0.124(4) -0.016(3) -0.014(2) 0.030(2)
C36 0.0465(17) 0.0388(17) 0.0349(15) 0.0024(13) 0.0106(13) -0.0041(13)
C39 0.054(11) 0.044(10) 0.036(10) -0.009(7) 0.018(8) -0.013(7)
C391 0.065(5) 0.080(7) 0.108(8) 0.025(6) 0.029(5) 0.026(5)
C392 0.081(6) 0.040(4) 0.150(10) 0.019(5) 0.002(6) 0.000(4)
C39B 0.084(18) 0.032(11) 0.065(18) 0.011(9) 0.025(13) 0.034(9)
C393 0.059(6) 0.078(8) 0.133(12) 0.047(7) 0.016(7) 0.013(5)
C394 0.25(2) 0.052(6) 0.078(8) -0.003(5) 0.054(9) 0.044(9)

loop_
_atom_type_symbol
_atom_type_description
_atom_type_scat_dispersion_real
_atom_type_scat_dispersion_imag
_atom_type_scat_source
C C 0.0033 0.0016 'International Tables Vol C Tables 4.2.6.8 and 6.1.1.4'
H H 0.0000 0.0000 'International Tables Vol C Tables 4.2.6.8 and 6.1.1.4'
N N 0.0061 0.0033 'International Tables Vol C Tables 4.2.6.8 and 6.1.1.4'
Cl Cl 0.1484 0.1585 'International Tables Vol C Tables 4.2.6.8 and 6.1.1.4'
Pd Pd -0.9988 1.0072 'International Tables Vol C Tables 4.2.6.8 and 6.1.1.4'

loop_
_geom_angle_atom_site_label_1
_geom_angle_atom_site_label_2
_geom_angle_atom_site_label_3
_geom_angle
C30 Pd1 C1 92.86(10)
C30 Pd1 Cl2 173.80(7)
C1 Pd1 Cl2 87.03(7)
C30 Pd1 Cl1 86.25(7)
C1 Pd1 Cl1 177.36(8)
Cl2 Pd1 Cl1 94.13(3)
N5 C1 N2 110.1(2)
N5 C1 Pd1 125.54(18)
N2 C1 Pd1 124.32(18)
C1 N2 C11 124.6(2)
C1 N2 C3 111.4(2)
C11 N2 C3 121.9(2)
N2 C3 C4 102.5(2)
N5 C4 C3 102.6(2)
C1 N5 C21 128.0(2)
C1 N5 C4 111.5(2)
C21 N5 C4 120.2(2)
N2 C11 C13 110.1(2)
N2 C11 C12 110.9(2)
C13 C11 C12 111.7(2)
C22 C21 C26 121.8(2)
C22 C21 N5 118.7(2)
C26 C21 N5 119.2(2)
C21 C22 C23 117.5(3)
C21 C22 C27 122.5(3)
C23 C22 C27 119.9(3)
C24 C23 C22 121.3(3)
C23 C24 C25 120.1(3)
C24 C25 C26 121.7(3)
C25 C26 C21 117.4(3)
C25 C26 C29 120.1(3)
C21 C26 C29 122.2(2)
C271 C27 C22 111.8(3)
C271 C27 C272 109.6(3)
C22 C27 C272 110.3(3)
C26 C29 C291 113.2(3)
C26 C29 C292 109.2(2)
C291 C29 C292 110.5(3)
N30 C30 Pd1 175.0(2)
C30 N30 C31 172.7(3)
C32 C31 C36 124.4(3)
C32 C31 N30 117.3(2)
C36 C31 N30 118.3(2)
C33 C32 C31 116.2(3)
C33 C32 C37 121.5(3)
C31 C32 C37 122.2(3)
C34 C33 C32 120.9(3)
C35 C34 C33 121.6(3)
C34 C35 C36 120.9(3)
C371 C37 C372 111.2(3)
C371 C37 C32 109.8(3)
C372 C37 C32 112.3(3)
C35 C36 C31 116.0(3)
C35 C36 C39 122.9(5)
C31 C36 C39 121.1(5)
C35 C36 C39B 122.6(7)
C31 C36 C39B 121.4(6)
C39 C36 C39B 0.3(11)
C36 C39 C392 109.5(6)
C36 C39 C391 113.1(7)
C392 C39 C391 111.2(8)
C394 C39B C36 114.5(10)
C394 C39B C393 109.3(12)
C36 C39B C393 108.7(9)

loop_
_geom_bond_atom_site_label_1
_geom_bond_atom_site_label_2
_geom_bond_distance
Pd1 C30 1.932(3)
Pd1 C1 1.972(2)
Pd1 Cl2 2.2998(7)
Pd1 Cl1 2.3561(6)
C1 N5 1.330(3)
C1 N2 1.334(3)
N2 C11 1.468(3)
N2 C3 1.472(3)
C3 C4 1.519(4)
C4 N5 1.474(3)
N5 C21 1.440(3)
C11 C13 1.519(4)
C11 C12 1.524(4)
C21 C22 1.396(4)
C21 C26 1.405(4)
C22 C23 1.400(4)
C22 C27 1.519(4)
C23 C24 1.365(5)
C24 C25 1.369(4)
C25 C26 1.387(4)
C26 C29 1.515(4)
C27 C271 1.519(5)
C27 C272 1.546(5)
C29 C291 1.527(4)
C29 C292 1.544(4)
C30 N30 1.144(3)
N30 C31 1.415(3)
C31 C32 1.393(4)
C31 C36 1.401(4)
C32 C33 1.393(4)
C32 C37 1.512(4)
C33 C34 1.370(4)
C34 C35 1.370(5)
C35 C36 1.394(4)
C37 C371 1.505(5)
C37 C372 1.510(4)
C36 C39 1.489(9)
C36 C39B 1.530(10)
C39 C392 1.494(10)
C39 C391 1.510(10)
C39B C394 1.518(12)
C39B C393 1.536(12)
